data_4072315
loop_
_publ_author_name
'Selby, Jonathan D.'
'Manley, Catherine D.'
'Schwarz, Andrew D.'
'Clot, Eric'
'Mountford, Philip'

_publ_section_title
;
 Titanium Hydrazides Supported by Diamide-Amine and Related Ligands: A
 Combined Experimental and DFT Study
;
_journal_issue 24
_journal_name_full Organometallics
_journal_page_first 6479
_journal_paper_doi 10.1021/om8007597
_journal_volume 27
_journal_year 2008
_chemical_compound_source
;
synthesis as described
;
_chemical_formula_moiety ' C39 H49 Cl2 N5 Ti '
_chemical_formula_sum 'C39 H49 Cl2 N5 Ti'
_chemical_formula_weight 706.66
_chemical_name_systematic
; 
Ti(NNPh2)Cl2(py')3
;
_space_group_IT_number 14
_symmetry_cell_setting monoclinic
_symmetry_space_group_name_Hall '-P 2ybc'
_symmetry_space_group_name_H-M 'P 1 21/c 1'
_atom_sites_solution_hydrogens geom
_atom_sites_solution_primary direct
_cell_angle_alpha 90
_cell_angle_beta 91.9807(6)
_cell_angle_gamma 90
_cell_formula_units_Z 8
_cell_length_a 22.2899(2)
_cell_length_b 17.6264(2)
_cell_length_c 19.8028(2)
_cell_measurement_reflns_used 68416
_cell_measurement_temperature 150
_cell_measurement_theta_max 28
_cell_measurement_theta_min 5
_cell_volume 7775.69(14)
_computing_cell_refinement
; 
KappaCCD software 'DENZO' (Otwinowski & Minor, 1996) 
;
_computing_data_collection
; 
KappaCCD software 'Collect' (Nonius, 2000) 
;
_computing_data_reduction
; 
KappaCCD software 'DENZO' (Otwinowski & Minor, 1996) 
;
_computing_publication_material
; 
CRYSTALS (Watkin et al, 2001) 
;
_computing_structure_refinement
; 
CRYSTALS (Watkin et al, 2001) 
;
_computing_structure_solution 'SIR92 (Giacovazzo et al, 1992)'
_diffrn_ambient_temperature 150
_diffrn_measured_fraction_theta_full 0.996
_diffrn_measured_fraction_theta_max 0.996
_diffrn_measurement_device_type
; 
Nonius KappaCCD 
;
_diffrn_measurement_method \w
_diffrn_radiation_monochromator graphite
_diffrn_radiation_type 'Mo K\a'
_diffrn_radiation_wavelength 0.71073
_diffrn_reflns_av_R_equivalents 0.046
_diffrn_reflns_limit_h_max 28
_diffrn_reflns_limit_h_min -28
_diffrn_reflns_limit_k_max 20
_diffrn_reflns_limit_k_min -22
_diffrn_reflns_limit_l_max 25
_diffrn_reflns_limit_l_min -25
_diffrn_reflns_number 68416
_diffrn_reflns_theta_full 27.449
_diffrn_reflns_theta_max 27.449
_diffrn_reflns_theta_min 5.123
_diffrn_standards_decay_% 0.00
_diffrn_standards_interval_count 0
_diffrn_standards_interval_time 0
_diffrn_standards_number 0
_exptl_absorpt_coefficient_mu 0.390
_exptl_absorpt_correction_T_max 0.92
_exptl_absorpt_correction_T_min 0.91
_exptl_absorpt_correction_type multi-scan
_exptl_absorpt_process_details
; 
 Denzo/Scalepack (Otwinowski & Minor, 1996) 
;
_exptl_crystal_colour ' green-yellow '
_exptl_crystal_density_diffrn 1.207
_exptl_crystal_description ' block '
_exptl_crystal_F_000 2992
_exptl_crystal_size_max 0.24
_exptl_crystal_size_mid 0.24
_exptl_crystal_size_min 0.20
_exptl_crystal_thermal_history
; 
The material was crystallised at ambient temperature. A suitable crystal 
was cooled rapidly to 150K for single-crystal X-ray diffraction analysis. 
;
_refine_diff_density_max 0.41
_refine_diff_density_min -0.32
_refine_ls_extinction_method None
_refine_ls_goodness_of_fit_ref 1.1118
_refine_ls_hydrogen_treatment noref
_refine_ls_matrix_type full
_refine_ls_number_parameters 958
_refine_ls_number_reflns 10967
_refine_ls_number_restraints 316
_refine_ls_R_factor_all 0.0738
_refine_ls_R_factor_gt 0.0397
_refine_ls_shift/su_max 0.015100
_refine_ls_structure_factor_coef F
_refine_ls_weighting_details
;
 Method, part 1, Chebychev polynomial, (Watkin, 1994, Prince, 1982) 
 [weight] = 1.0/[A~0~*T~0~(x)+A~1~*T~1~(x) ... +A~n-1~]*T~n-1~(x)] 
 where A~i~ are the Chebychev coefficients listed below and x= Fcalc/Fmax 
 Method = Robust Weighting (Prince, 1982) 
 W = [weight] * [1-(deltaF/6*sigmaF)^2^]^2^ 
 A~i~ are: 
 0.891 0.596 0.570 
;
_refine_ls_weighting_scheme calc
_refine_ls_wR_factor_all 0.0700
_refine_ls_wR_factor_gt 0.0474
_refine_ls_wR_factor_ref 0.0474
_reflns_limit_h_max 28
_reflns_limit_h_min -28
_reflns_limit_k_max 22
_reflns_limit_k_min 0
_reflns_limit_l_max 25
_reflns_limit_l_min 0
_reflns_number_gt 10967
_reflns_number_total 18156
_reflns_threshold_expression I>3.00u(I)
_cod_data_source_file om8007597_si_002.cif
_cod_data_source_block compound_8
_cod_depositor_comments
;
The following automatic conversions were performed:
'_atom_site_refinement_disorder_assembly' tag replaced with
'_atom_site_disorder_assembly'.

'_atom_site_refinement_disorder_group'
tag replaced with '_atom_site_disorder_group'.

Automatic conversion script
Id: cif_correct_tags 1440 2010-10-19 06:21:57Z saulius 

The following automatic conversions were performed:

'_symmetry_cell_setting' value 'Monoclinic' changed to 'monoclinic'
according to /home/saulius/struct/CIF-dictionaries/cif_core.dic
dictionary named 'cif_core.dic' version 2.4.1 from 2010-06-29.

Automatic conversion script
Id: cif_fix_values 1715 2011-07-08 13:25:40Z adriana 
;
_cod_original_sg_symbol_H-M 'P 1 21/c 1 '
_cod_original_formula_sum ' C39 H49 Cl2 N5 Ti '
_cod_database_code 4072315

loop_
_symmetry_equiv_pos_as_xyz
x,y,z
-x,-y,-z
-x,y+1/2,-z+1/2
x,-y+1/2,z+1/2

loop_
_atom_site_label
_atom_site_type_symbol
_atom_site_fract_x
_atom_site_fract_y
_atom_site_fract_z
_atom_site_U_iso_or_equiv
_atom_site_occupancy
_atom_site_adp_type
_atom_site_refinement_flags_posn
_atom_site_refinement_flags_adp
_atom_site_refinement_flags_occupancy
_atom_site_disorder_assembly
_atom_site_disorder_group
Ti1 Ti 0.284121(17) 0.75184(2) 0.059955(19) 0.0323 1.0000 Uani . . . . .
Cl1 Cl 0.21767(3) 0.64411(3) 0.05583(3) 0.0458 1.0000 Uani . . . . .
Cl2 Cl 0.33056(3) 0.87403(3) 0.04163(3) 0.0405 1.0000 Uani . . . . .
N1 N 0.33712(8) 0.71309(10) 0.11526(9) 0.0322 1.0000 Uani . . . . .
N2 N 0.37836(8) 0.68226(10) 0.15872(9) 0.0332 1.0000 Uani . . . . .
C1 C 0.43964(9) 0.69880(12) 0.14986(11) 0.0343 1.0000 Uani . . . . .
C2 C 0.45589(10) 0.76639(13) 0.11903(10) 0.0371 1.0000 Uani . . . . .
C3 C 0.51577(12) 0.78327(16) 0.11075(12) 0.0475 1.0000 Uani . . . . .
C4 C 0.55973(12) 0.73330(19) 0.13186(18) 0.0646 1.0000 Uani . . . . .
C5 C 0.54400(13) 0.66562(18) 0.1614(2) 0.0741 1.0000 Uani . . . . .
C6 C 0.48402(11) 0.64704(14) 0.17044(16) 0.0505 1.0000 Uani . . . . .
C7 C 0.35816(9) 0.63504(12) 0.21208(11) 0.0329 1.0000 Uani . . . . .
C8 C 0.30981(10) 0.58687(13) 0.20066(12) 0.0390 1.0000 Uani . . . . .
C9 C 0.29066(12) 0.54029(14) 0.25264(14) 0.0473 1.0000 Uani . . . . .
C10 C 0.31839(13) 0.54310(15) 0.31587(14) 0.0521 1.0000 Uani . . . . .
C11 C 0.36520(14) 0.59335(17) 0.32797(14) 0.0561 1.0000 Uani . . . . .
C12 C 0.38499(12) 0.63931(15) 0.27642(13) 0.0465 1.0000 Uani . . . . .
N3 N 0.20882(8) 0.80315(11) -0.01616(9) 0.0381 1.0000 Uani . . . . .
C13 C 0.15019(10) 0.79394(15) -0.00435(12) 0.0435 1.0000 Uani . . . . .
C14 C 0.10444(10) 0.83005(15) -0.04040(12) 0.0448 1.0000 Uani . . . . .
C15 C 0.11702(10) 0.87829(14) -0.09318(11) 0.0396 1.0000 Uani . . . . .
C16 C 0.17749(11) 0.88520(15) -0.10799(11) 0.0430 1.0000 Uani . . . . .
C17 C 0.22117(10) 0.84799(15) -0.06854(11) 0.0421 1.0000 Uani . . . . .
C18 C 0.06634(11) 0.92156(15) -0.13019(12) 0.0451 1.0000 Uani . . . . .
C19 C 0.08975(14) 0.9714(2) -0.18646(17) 0.0680 1.0000 Uani . . . . .
C20 C 0.03629(13) 0.97284(16) -0.07820(15) 0.0577 1.0000 Uani . . . . .
C21 C 0.01976(13) 0.86668(16) -0.15981(14) 0.0555 1.0000 Uani . . . . .
N4 N 0.22960(8) 0.80293(10) 0.14140(9) 0.0345 1.0000 Uani . . . . .
C22 C 0.21514(10) 0.76038(13) 0.19445(12) 0.0391 1.0000 Uani . . . . .
C23 C 0.17928(11) 0.78630(13) 0.24548(12) 0.0406 1.0000 Uani . . . . .
C24 C 0.15627(11) 0.85904(13) 0.24337(12) 0.0433 1.0000 Uani D U . . .
C25 C 0.17364(14) 0.90400(14) 0.19005(15) 0.0575 1.0000 Uani . . . . .
C26 C 0.20933(13) 0.87426(14) 0.14071(13) 0.0483 1.0000 Uani . . . . .
C27 C 0.1222(5) 0.8894(6) 0.3046(6) 0.0531 0.428(14) Uani D U P 1 1
C28 C 0.1618(6) 0.9429(6) 0.3484(6) 0.0538 0.428(14) Uani D U P 1 1
C29 C 0.1020(5) 0.8256(4) 0.3517(6) 0.0698 0.428(14) Uani D U P 1 1
C30 C 0.0685(7) 0.9327(9) 0.2775(8) 0.0685 0.428(14) Uani D U P 1 1
C127 C 0.1088(3) 0.8879(5) 0.2916(4) 0.0450 0.572(14) Uani D U P 1 2
C128 C 0.1433(4) 0.9180(7) 0.3532(5) 0.0681 0.572(14) Uani D U P 1 2
C129 C 0.0674(4) 0.8234(3) 0.3120(4) 0.0665 0.572(14) Uani D U P 1 2
C130 C 0.0692(4) 0.9509(5) 0.2613(5) 0.0482 0.572(14) Uani D U P 1 2
N5 N 0.32601(8) 0.71097(11) -0.03386(9) 0.0359 1.0000 Uani . . . . .
C31 C 0.38507(10) 0.71623(14) -0.04170(11) 0.0384 1.0000 Uani . . . . .
C32 C 0.41360(10) 0.68713(14) -0.09710(11) 0.0387 1.0000 Uani . . . . .
C33 C 0.38136(10) 0.65046(12) -0.14838(10) 0.0344 1.0000 Uani . . . . .
C34 C 0.31949(11) 0.64570(16) -0.14000(13) 0.0489 1.0000 Uani . . . . .
C35 C 0.29434(11) 0.67581(17) -0.08340(13) 0.0491 1.0000 Uani . . . . .
C36 C 0.41081(11) 0.61439(13) -0.20910(11) 0.0386 1.0000 Uani . . . . .
C37 C 0.41775(14) 0.52908(15) -0.19494(13) 0.0543 1.0000 Uani . . . . .
C38 C 0.47311(12) 0.64788(16) -0.22073(12) 0.0465 1.0000 Uani . . . . .
C39 C 0.37099(13) 0.62550(15) -0.27302(12) 0.0488 1.0000 Uani . . . . .
Ti2 Ti 0.222415(17) 0.23266(2) 0.296599(19) 0.0331 1.0000 Uani . . . . .
Cl3 Cl 0.17262(3) 0.11878(3) 0.25676(3) 0.0429 1.0000 Uani . . . . .
Cl4 Cl 0.29281(2) 0.33426(3) 0.31337(3) 0.0398 1.0000 Uani . . . . .
N6 N 0.16767(8) 0.26510(10) 0.34861(9) 0.0348 1.0000 Uani . . . . .
N7 N 0.12394(8) 0.29173(12) 0.38801(10) 0.0398 1.0000 Uani . . . . .
C40 C 0.14112(10) 0.34118(13) 0.44211(12) 0.0390 1.0000 Uani . . . . .
C41 C 0.18858(11) 0.39122(14) 0.43416(13) 0.0451 1.0000 Uani . . . . .
C42 C 0.20713(13) 0.43772(16) 0.48737(16) 0.0575 1.0000 Uani . . . . .
C43 C 0.17846(14) 0.43466(17) 0.54841(15) 0.0605 1.0000 Uani . . . . .
C44 C 0.13168(14) 0.38517(18) 0.55626(14) 0.0595 1.0000 Uani . . . . .
C45 C 0.11261(12) 0.33820(16) 0.50341(13) 0.0506 1.0000 Uani . . . . .
C46 C 0.06474(9) 0.26397(14) 0.37710(11) 0.0372 1.0000 Uani . . . . .
C47 C 0.05541(10) 0.19159(14) 0.35075(11) 0.0406 1.0000 Uani . . . . .
C48 C -0.00252(11) 0.16357(16) 0.34134(12) 0.0475 1.0000 Uani . . . . .
C49 C -0.05158(11) 0.20704(19) 0.35626(13) 0.0536 1.0000 Uani . . . . .
C50 C -0.04235(11) 0.28019(19) 0.37997(14) 0.0555 1.0000 Uani . . . . .
C51 C 0.01519(11) 0.30904(15) 0.39047(13) 0.0468 1.0000 Uani . . . . .
N8 N 0.29889(10) 0.18503(14) 0.21883(10) 0.0515 1.0000 Uani D U . . .
C52 C 0.30077(18) 0.1085(2) 0.1952(2) 0.0420 0.576(5) Uani D U P 2 1
C53 C 0.34151(18) 0.0805(2) 0.1498(2) 0.0421 0.576(5) Uani D U P 2 1
C152 C 0.2757(2) 0.1691(4) 0.1535(3) 0.0455 0.424(5) Uani D U P 2 2
C153 C 0.3161(2) 0.1409(4) 0.1071(3) 0.0443 0.424(5) Uani D U P 2 2
C54 C 0.38347(11) 0.13130(15) 0.12623(12) 0.0470 1.0000 Uani D U . . .
C55 C 0.3915(2) 0.1970(3) 0.1585(3) 0.0396 0.576(5) Uani D U P 2 1
C56 C 0.3493(2) 0.2210(3) 0.2037(3) 0.0393 0.576(5) Uani D U P 2 1
C155 C 0.3941(3) 0.1674(4) 0.1856(3) 0.0433 0.424(5) Uani D U P 2 2
C156 C 0.3518(3) 0.1960(4) 0.2285(3) 0.0412 0.424(5) Uani D U P 2 2
C57 C 0.42839(12) 0.10038(15) 0.07641(12) 0.0467 1.0000 Uani . . . . .
C58 C 0.39601(12) 0.08352(16) 0.00861(13) 0.0517 1.0000 Uani . . . . .
C59 C 0.45595(16) 0.02673(19) 0.10482(17) 0.0693 1.0000 Uani . . . . .
C60 C 0.47903(12) 0.15754(17) 0.06558(13) 0.0533 1.0000 Uani . . . . .
N9 N 0.27117(8) 0.16937(10) 0.37922(9) 0.0335 1.0000 Uani . . . . .
C61 C 0.28732(11) 0.20609(12) 0.43685(12) 0.0381 1.0000 Uani . . . . .
C62 C 0.31960(11) 0.17260(13) 0.48942(12) 0.0405 1.0000 Uani . . . . .
C63 C 0.33707(10) 0.09677(12) 0.48557(11) 0.0365 1.0000 Uani . . . . .
C64 C 0.31752(11) 0.05845(13) 0.42743(12) 0.0423 1.0000 Uani . . . . .
C65 C 0.28603(11) 0.09592(13) 0.37624(12) 0.0405 1.0000 Uani . . . . .
C66 C 0.37780(14) 0.06012(14) 0.54015(12) 0.0504 1.0000 Uani . . . . .
C67 C 0.44202(16) 0.08909(19) 0.52936(19) 0.0751 1.0000 Uani . . . . .
C68 C 0.37734(15) -0.02624(15) 0.53489(14) 0.0592 1.0000 Uani . . . . .
C69 C 0.3588(2) 0.0820(2) 0.61068(15) 0.0888 1.0000 Uani . . . . .
N10 N 0.18442(9) 0.29314(12) 0.20714(10) 0.0428 1.0000 Uani D U . . .
C70 C 0.12344(16) 0.2878(2) 0.19133(19) 0.0424 0.626(4) Uani D U P 3 1
C71 C 0.09572(16) 0.3256(2) 0.1374(2) 0.0439 0.626(4) Uani D U P 3 1
C170 C 0.1621(4) 0.3602(4) 0.2180(4) 0.0620 0.374(4) Uani D U P 3 2
C171 C 0.1374(4) 0.4027(4) 0.1658(4) 0.0624 0.374(4) Uani D U P 3 2
C72 C 0.13218(11) 0.37481(14) 0.09769(12) 0.0452 1.0000 Uani D U . . .
C73 C 0.18833(19) 0.3805(3) 0.1138(2) 0.0621 0.626(4) Uani D U P 3 1
C74 C 0.21370(18) 0.3406(3) 0.1678(2) 0.0621 0.626(4) Uani D U P 3 1
C173 C 0.1681(3) 0.3099(4) 0.0899(3) 0.0491 0.374(4) Uani D U P 3 2
C174 C 0.1926(3) 0.2702(4) 0.1454(3) 0.0432 0.374(4) Uani D U P 3 2
C75 C 0.10360(12) 0.41850(15) 0.03816(13) 0.0500 1.0000 Uani . . . . .
C76 C 0.09733(17) 0.50172(19) 0.0577(2) 0.0771 1.0000 Uani . . . . .
C77 C 0.04146(15) 0.3875(2) 0.01938(15) 0.0642 1.0000 Uani . . . . .
C78 C 0.14288(15) 0.4094(3) -0.02373(16) 0.0784 1.0000 Uani . . . . .
H21 H 0.4242 0.8028 0.1028 0.0446 1.0000 Uiso . . . . .
H31 H 0.5271 0.8323 0.0892 0.0573 1.0000 Uiso . . . . .
H41 H 0.6030 0.7459 0.1259 0.0781 1.0000 Uiso . . . . .
H51 H 0.5762 0.6293 0.1765 0.0890 1.0000 Uiso . . . . .
H61 H 0.4730 0.5975 0.1913 0.0608 1.0000 Uiso . . . . .
H81 H 0.2887 0.5855 0.1553 0.0469 1.0000 Uiso . . . . .
H91 H 0.2565 0.5045 0.2439 0.0571 1.0000 Uiso . . . . .
H101 H 0.3048 0.5091 0.3527 0.0628 1.0000 Uiso . . . . .
H111 H 0.3848 0.5966 0.3741 0.0671 1.0000 Uiso . . . . .
H121 H 0.4187 0.6757 0.2856 0.0556 1.0000 Uiso . . . . .
H131 H 0.1391 0.7588 0.0328 0.0523 1.0000 Uiso . . . . .
H141 H 0.0618 0.8213 -0.0283 0.0539 1.0000 Uiso . . . . .
H161 H 0.1895 0.9170 -0.1471 0.0516 1.0000 Uiso . . . . .
H171 H 0.2642 0.8551 -0.0799 0.0505 1.0000 Uiso . . . . .
H191 H 0.0554 0.9987 -0.2094 0.0813 1.0000 Uiso . . . . .
H192 H 0.1189 1.0092 -0.1668 0.0813 1.0000 Uiso . . . . .
H193 H 0.1103 0.9391 -0.2201 0.0813 1.0000 Uiso . . . . .
H201 H 0.0029 1.0019 -0.1010 0.0690 1.0000 Uiso . . . . .
H202 H 0.0666 1.0090 -0.0584 0.0690 1.0000 Uiso . . . . .
H203 H 0.0199 0.9408 -0.0415 0.0690 1.0000 Uiso . . . . .
H211 H -0.0130 0.8959 -0.1838 0.0660 1.0000 Uiso . . . . .
H212 H 0.0392 0.8320 -0.1925 0.0660 1.0000 Uiso . . . . .
H213 H 0.0025 0.8361 -0.1226 0.0660 1.0000 Uiso . . . . .
H221 H 0.2310 0.7074 0.1974 0.0470 1.0000 Uiso . . . . .
H231 H 0.1700 0.7521 0.2840 0.0488 1.0000 Uiso . . . . .
H251 H 0.1603 0.9581 0.1872 0.0697 1.0000 Uiso . . . . .
H261 H 0.2205 0.9080 0.1025 0.0584 1.0000 Uiso . . . . .
H281 H 0.1386 0.9615 0.3874 0.0650 0.428 Uiso . . . 1 1
H282 H 0.1744 0.9871 0.3205 0.0650 0.428 Uiso . . . 1 1
H283 H 0.1982 0.9149 0.3657 0.0650 0.428 Uiso . . . 1 1
H291 H 0.0803 0.8480 0.3903 0.0850 0.428 Uiso . . . 1 1
H292 H 0.1379 0.7969 0.3694 0.0850 0.428 Uiso . . . 1 1
H293 H 0.0746 0.7903 0.3259 0.0850 0.428 Uiso . . . 1 1
H301 H 0.0455 0.9532 0.3160 0.0828 0.428 Uiso . . . 1 1
H302 H 0.0822 0.9757 0.2489 0.0828 0.428 Uiso . . . 1 1
H303 H 0.0422 0.8981 0.2496 0.0828 0.428 Uiso . . . 1 1
H1281 H 0.1145 0.9376 0.3866 0.0817 0.572 Uiso . . . 1 2
H1282 H 0.1705 0.9599 0.3394 0.0817 0.572 Uiso . . . 1 2
H1283 H 0.1678 0.8761 0.3743 0.0817 0.572 Uiso . . . 1 2
H1291 H 0.0368 0.8433 0.3434 0.0808 0.572 Uiso . . . 1 2
H1292 H 0.0916 0.7828 0.3353 0.0808 0.572 Uiso . . . 1 2
H1293 H 0.0466 0.8019 0.2708 0.0808 0.572 Uiso . . . 1 2
H1301 H 0.0394 0.9671 0.2950 0.0582 0.572 Uiso . . . 1 2
H1302 H 0.0948 0.9951 0.2493 0.0582 0.572 Uiso . . . 1 2
H1303 H 0.0475 0.9316 0.2197 0.0582 0.572 Uiso . . . 1 2
H311 H 0.4100 0.7425 -0.0058 0.0460 1.0000 Uiso . . . . .
H321 H 0.4581 0.6927 -0.1001 0.0465 1.0000 Uiso . . . . .
H341 H 0.2933 0.6203 -0.1753 0.0584 1.0000 Uiso . . . . .
H351 H 0.2499 0.6712 -0.0790 0.0587 1.0000 Uiso . . . . .
H371 H 0.4370 0.5041 -0.2340 0.0655 1.0000 Uiso . . . . .
H372 H 0.4435 0.5215 -0.1531 0.0655 1.0000 Uiso . . . . .
H373 H 0.3773 0.5062 -0.1885 0.0655 1.0000 Uiso . . . . .
H381 H 0.4908 0.6229 -0.2608 0.0559 1.0000 Uiso . . . . .
H382 H 0.4694 0.7036 -0.2292 0.0559 1.0000 Uiso . . . . .
H383 H 0.4998 0.6389 -0.1798 0.0559 1.0000 Uiso . . . . .
H391 H 0.3907 0.6017 -0.3124 0.0585 1.0000 Uiso . . . . .
H392 H 0.3652 0.6810 -0.2817 0.0585 1.0000 Uiso . . . . .
H393 H 0.3311 0.6011 -0.2667 0.0585 1.0000 Uiso . . . . .
H411 H 0.2093 0.3937 0.3902 0.0541 1.0000 Uiso . . . . .
H421 H 0.2413 0.4736 0.4817 0.0690 1.0000 Uiso . . . . .
H431 H 0.1919 0.4684 0.5866 0.0724 1.0000 Uiso . . . . .
H441 H 0.1112 0.3829 0.6003 0.0715 1.0000 Uiso . . . . .
H451 H 0.0784 0.3023 0.5094 0.0609 1.0000 Uiso . . . . .
H471 H 0.0905 0.1597 0.3386 0.0488 1.0000 Uiso . . . . .
H481 H -0.0087 0.1110 0.3234 0.0570 1.0000 Uiso . . . . .
H491 H -0.0931 0.1862 0.3501 0.0643 1.0000 Uiso . . . . .
H501 H -0.0777 0.3128 0.3897 0.0669 1.0000 Uiso . . . . .
H511 H 0.0210 0.3620 0.4076 0.0563 1.0000 Uiso . . . . .
H521 H 0.2705 0.0723 0.2127 0.0507 0.576 Uiso . . . 2 1
H531 H 0.3406 0.0263 0.1349 0.0508 0.576 Uiso . . . 2 1
H1521 H 0.2324 0.1776 0.1408 0.0546 0.424 Uiso . . . 2 2
H1531 H 0.3011 0.1267 0.0606 0.0533 0.424 Uiso . . . 2 2
H551 H 0.4277 0.2288 0.1501 0.0476 0.576 Uiso . . . 2 1
H561 H 0.3576 0.2702 0.2274 0.0472 0.576 Uiso . . . 2 1
H1551 H 0.4371 0.1744 0.2002 0.0519 0.424 Uiso . . . 2 2
H1561 H 0.3656 0.2265 0.2686 0.0495 0.424 Uiso . . . 2 2
H581 H 0.4255 0.0633 -0.0239 0.0624 1.0000 Uiso . . . . .
H582 H 0.3776 0.1312 -0.0099 0.0624 1.0000 Uiso . . . . .
H583 H 0.3638 0.0450 0.0153 0.0624 1.0000 Uiso . . . . .
H591 H 0.4854 0.0063 0.0725 0.0838 1.0000 Uiso . . . . .
H592 H 0.4770 0.0374 0.1492 0.0838 1.0000 Uiso . . . . .
H593 H 0.4234 -0.0114 0.1113 0.0838 1.0000 Uiso . . . . .
H601 H 0.5078 0.1361 0.0329 0.0642 1.0000 Uiso . . . . .
H602 H 0.5007 0.1679 0.1097 0.0642 1.0000 Uiso . . . . .
H603 H 0.4617 0.2059 0.0471 0.0642 1.0000 Uiso . . . . .
H611 H 0.2752 0.2604 0.4416 0.0458 1.0000 Uiso . . . . .
H621 H 0.3306 0.2029 0.5307 0.0486 1.0000 Uiso . . . . .
H641 H 0.3264 0.0031 0.4227 0.0508 1.0000 Uiso . . . . .
H651 H 0.2737 0.0666 0.3348 0.0486 1.0000 Uiso . . . . .
H671 H 0.4701 0.0663 0.5642 0.0890 1.0000 Uiso . . . . .
H672 H 0.4429 0.1456 0.5336 0.0890 1.0000 Uiso . . . . .
H673 H 0.4547 0.0741 0.4833 0.0890 1.0000 Uiso . . . . .
H681 H 0.4044 -0.0481 0.5712 0.0708 1.0000 Uiso . . . . .
H682 H 0.3355 -0.0454 0.5403 0.0708 1.0000 Uiso . . . . .
H683 H 0.3918 -0.0418 0.4897 0.0708 1.0000 Uiso . . . . .
H691 H 0.3862 0.0572 0.6452 0.1065 1.0000 Uiso . . . . .
H692 H 0.3611 0.1383 0.6160 0.1065 1.0000 Uiso . . . . .
H693 H 0.3167 0.0647 0.6172 0.1065 1.0000 Uiso . . . . .
H701 H 0.0982 0.2550 0.2203 0.0510 0.626 Uiso . . . 3 1
H711 H 0.0519 0.3191 0.1265 0.0526 0.626 Uiso . . . 3 1
H1701 H 0.1631 0.3812 0.2649 0.0742 0.374 Uiso . . . 3 2
H1711 H 0.1225 0.4549 0.1756 0.0747 0.374 Uiso . . . 3 2
H731 H 0.2143 0.4144 0.0868 0.0745 0.626 Uiso . . . 3 1
H741 H 0.2576 0.3480 0.1779 0.0744 0.626 Uiso . . . 3 1
H1731 H 0.1763 0.2916 0.0433 0.0589 0.374 Uiso . . . 3 2
H1741 H 0.2167 0.2234 0.1377 0.0517 0.374 Uiso . . . 3 2
H761 H 0.0786 0.5305 0.0189 0.0920 1.0000 Uiso . . . . .
H762 H 0.1379 0.5232 0.0693 0.0920 1.0000 Uiso . . . . .
H763 H 0.0713 0.5059 0.0977 0.0920 1.0000 Uiso . . . . .
H771 H 0.0238 0.4169 -0.0196 0.0770 1.0000 Uiso . . . . .
H772 H 0.0150 0.3923 0.0589 0.0770 1.0000 Uiso . . . . .
H773 H 0.0448 0.3328 0.0065 0.0770 1.0000 Uiso . . . . .
H781 H 0.1244 0.4379 -0.0628 0.0943 1.0000 Uiso . . . . .
H782 H 0.1839 0.4300 -0.0129 0.0943 1.0000 Uiso . . . . .
H783 H 0.1459 0.3544 -0.0356 0.0943 1.0000 Uiso . . . . .

loop_
_atom_site_aniso_label
_atom_site_aniso_U_11
_atom_site_aniso_U_22
_atom_site_aniso_U_33
_atom_site_aniso_U_23
_atom_site_aniso_U_13
_atom_site_aniso_U_12
Ti1 0.03109(19) 0.03431(19) 0.03130(18) -0.00238(15) -0.00048(14) -0.00141(15)
Cl1 0.0384(3) 0.0424(3) 0.0560(3) -0.0048(3) -0.0064(2) -0.0085(2)
Cl2 0.0452(3) 0.0366(3) 0.0396(3) 0.0031(2) -0.0023(2) -0.0055(2)
N1 0.0332(9) 0.0297(9) 0.0336(9) -0.0023(7) 0.0005(7) -0.0039(7)
N2 0.0296(9) 0.0337(9) 0.0363(9) 0.0047(7) -0.0014(7) -0.0022(7)
C1 0.0306(10) 0.0365(11) 0.0360(11) -0.0075(9) 0.0046(8) -0.0013(9)
C2 0.0408(12) 0.0428(12) 0.0279(10) -0.0036(9) 0.0044(8) -0.0084(9)
C3 0.0459(14) 0.0599(15) 0.0374(12) -0.0070(11) 0.0121(10) -0.0159(12)
C4 0.0359(14) 0.0679(19) 0.091(2) -0.0160(17) 0.0222(14) -0.0095(13)
C5 0.0361(14) 0.0504(17) 0.136(3) -0.0135(18) 0.0095(16) 0.0069(12)
C6 0.0332(12) 0.0364(12) 0.0824(19) -0.0055(12) 0.0075(12) 0.0001(10)
C7 0.0336(10) 0.0287(10) 0.0364(11) 0.0013(8) 0.0028(8) 0.0011(8)
C8 0.0390(12) 0.0356(11) 0.0427(12) -0.0016(9) 0.0046(9) -0.0037(9)
C9 0.0469(14) 0.0372(12) 0.0586(15) 0.0021(11) 0.0117(11) -0.0069(10)
C10 0.0599(16) 0.0467(14) 0.0504(14) 0.0120(12) 0.0137(12) -0.0003(12)
C11 0.0675(18) 0.0563(16) 0.0439(14) 0.0137(12) -0.0048(12) -0.0042(14)
C12 0.0491(14) 0.0437(13) 0.0462(13) 0.0069(11) -0.0058(11) -0.0091(11)
N3 0.0339(9) 0.0481(11) 0.0323(9) -0.0008(8) 0.0030(7) 0.0036(8)
C13 0.0343(11) 0.0592(15) 0.0374(11) 0.0056(11) 0.0051(9) 0.0046(10)
C14 0.0344(11) 0.0605(15) 0.0398(12) 0.0034(11) 0.0038(9) 0.0071(11)
C15 0.0382(11) 0.0470(13) 0.0335(11) -0.0053(9) -0.0009(9) 0.0053(10)
C16 0.0420(12) 0.0539(14) 0.0331(11) 0.0031(10) 0.0028(9) 0.0016(11)
C17 0.0357(11) 0.0550(14) 0.0355(11) 0.0015(10) 0.0022(9) 0.0021(10)
C18 0.0428(13) 0.0489(14) 0.0432(13) 0.0008(11) -0.0056(10) 0.0073(11)
C19 0.0591(18) 0.078(2) 0.0660(18) 0.0257(16) -0.0081(14) 0.0109(15)
C20 0.0565(16) 0.0496(15) 0.0665(17) -0.0135(13) -0.0040(13) 0.0134(12)
C21 0.0565(16) 0.0544(16) 0.0541(15) -0.0095(12) -0.0187(12) 0.0137(13)
N4 0.0362(9) 0.0328(9) 0.0345(9) 0.0002(7) 0.0006(7) -0.0004(7)
C22 0.0407(12) 0.0333(11) 0.0435(12) 0.0037(9) 0.0041(9) 0.0058(9)
C23 0.0424(12) 0.0386(12) 0.0411(12) 0.0046(10) 0.0059(10) 0.0027(10)
C24 0.0515(14) 0.0341(11) 0.0450(13) -0.0045(10) 0.0124(10) -0.0038(10)
C25 0.079(2) 0.0312(12) 0.0641(17) 0.0074(11) 0.0312(15) 0.0071(12)
C26 0.0644(16) 0.0342(12) 0.0475(13) 0.0059(10) 0.0185(12) 0.0054(11)
C27 0.065(5) 0.041(4) 0.055(5) 0.002(3) 0.029(4) 0.011(3)
C28 0.066(6) 0.053(5) 0.043(4) -0.001(3) 0.017(4) 0.009(4)
C29 0.088(6) 0.049(4) 0.076(6) 0.006(4) 0.047(5) 0.008(4)
C30 0.062(5) 0.083(7) 0.062(6) 0.016(5) 0.026(5) 0.015(5)
C127 0.054(3) 0.041(3) 0.041(3) -0.005(2) 0.008(2) 0.000(2)
C128 0.062(5) 0.090(6) 0.053(4) -0.024(4) 0.001(3) 0.017(4)
C129 0.082(5) 0.054(3) 0.067(4) 0.001(3) 0.042(4) 0.001(3)
C130 0.039(3) 0.053(4) 0.054(4) 0.008(3) 0.014(3) 0.003(3)
N5 0.0340(9) 0.0397(10) 0.0337(9) -0.0040(8) -0.0023(7) 0.0011(8)
C31 0.0372(11) 0.0455(12) 0.0323(11) -0.0041(9) -0.0026(9) -0.0048(10)
C32 0.0372(11) 0.0464(13) 0.0328(11) -0.0024(9) 0.0033(9) -0.0037(10)
C33 0.0414(11) 0.0324(10) 0.0292(10) 0.0032(8) -0.0028(8) 0.0038(9)
C34 0.0399(13) 0.0615(16) 0.0445(13) -0.0197(12) -0.0081(10) 0.0056(11)
C35 0.0340(12) 0.0677(17) 0.0451(13) -0.0213(12) -0.0049(10) 0.0056(11)
C36 0.0508(13) 0.0348(11) 0.0304(10) 0.0017(9) 0.0026(9) 0.0050(10)
C37 0.0802(19) 0.0407(13) 0.0429(13) 0.0019(11) 0.0166(13) 0.0107(13)
C38 0.0489(14) 0.0569(15) 0.0340(11) 0.0019(11) 0.0059(10) 0.0070(12)
C39 0.0621(16) 0.0541(15) 0.0301(11) 0.0000(10) -0.0003(10) -0.0022(12)
Ti2 0.02831(18) 0.0372(2) 0.03394(19) -0.00256(15) 0.00281(14) -0.00074(15)
Cl3 0.0380(3) 0.0427(3) 0.0484(3) -0.0109(2) 0.0064(2) -0.0054(2)
Cl4 0.0351(3) 0.0350(3) 0.0496(3) -0.0005(2) 0.0040(2) -0.0025(2)
N6 0.0299(9) 0.0397(10) 0.0347(9) -0.0033(8) 0.0015(7) 0.0030(7)
N7 0.0334(10) 0.0467(11) 0.0398(10) -0.0109(8) 0.0058(8) 0.0011(8)
C40 0.0397(12) 0.0378(12) 0.0395(12) -0.0058(9) 0.0006(9) 0.0069(9)
C41 0.0418(13) 0.0429(13) 0.0506(14) -0.0059(11) 0.0016(10) 0.0029(10)
C42 0.0553(16) 0.0502(15) 0.0671(18) -0.0170(13) 0.0020(13) -0.0049(13)
C43 0.0673(18) 0.0563(16) 0.0574(16) -0.0246(13) -0.0061(14) -0.0014(14)
C44 0.0700(18) 0.0626(17) 0.0462(15) -0.0141(13) 0.0045(13) 0.0057(15)
C45 0.0539(15) 0.0555(15) 0.0428(13) -0.0117(11) 0.0063(11) 0.0005(12)
C46 0.0309(10) 0.0491(13) 0.0320(10) 0.0013(9) 0.0040(8) 0.0029(9)
C47 0.0344(11) 0.0516(14) 0.0359(11) -0.0036(10) 0.0019(9) -0.0004(10)
C48 0.0411(13) 0.0629(16) 0.0384(12) -0.0033(11) 0.0021(10) -0.0076(11)
C49 0.0320(12) 0.082(2) 0.0471(14) 0.0020(13) 0.0005(10) -0.0046(12)
C50 0.0323(12) 0.080(2) 0.0551(15) 0.0085(14) 0.0107(11) 0.0135(12)
C51 0.0393(13) 0.0540(15) 0.0475(13) -0.0014(11) 0.0077(10) 0.0097(11)
N8 0.0457(11) 0.0699(14) 0.0395(11) -0.0152(10) 0.0123(9) -0.0213(10)
C52 0.038(2) 0.037(2) 0.052(2) -0.0003(17) 0.0135(17) -0.0025(16)
C53 0.041(2) 0.033(2) 0.052(2) -0.0015(17) 0.0136(17) -0.0032(16)
C152 0.030(3) 0.068(4) 0.038(3) -0.010(2) 0.000(2) -0.006(2)
C153 0.038(3) 0.063(3) 0.032(3) -0.008(2) 0.004(2) -0.010(2)
C54 0.0507(13) 0.0530(14) 0.0383(12) -0.0046(10) 0.0145(10) -0.0166(11)
C55 0.034(2) 0.042(2) 0.043(2) -0.0024(19) 0.0068(18) -0.0077(18)
C56 0.039(2) 0.040(2) 0.039(3) -0.0065(19) 0.003(2) -0.0069(19)
C155 0.033(3) 0.058(4) 0.038(3) 0.000(3) 0.000(2) -0.001(3)
C156 0.036(3) 0.056(4) 0.032(3) -0.007(3) 0.001(3) 0.001(3)
C57 0.0538(14) 0.0464(13) 0.0410(12) -0.0017(10) 0.0163(11) -0.0123(11)
C58 0.0533(15) 0.0590(16) 0.0438(13) -0.0102(12) 0.0180(11) -0.0124(12)
C59 0.081(2) 0.0638(19) 0.0643(18) 0.0169(15) 0.0260(16) 0.0009(16)
C60 0.0530(15) 0.0647(17) 0.0429(13) -0.0008(12) 0.0124(11) -0.0203(13)
N9 0.0291(9) 0.0337(9) 0.0379(9) -0.0029(7) 0.0049(7) 0.0005(7)
C61 0.0435(12) 0.0308(11) 0.0403(12) -0.0036(9) 0.0040(9) -0.0002(9)
C62 0.0498(13) 0.0357(11) 0.0359(11) -0.0025(9) -0.0002(10) -0.0023(10)
C63 0.0417(12) 0.0316(11) 0.0365(11) 0.0021(9) 0.0068(9) -0.0007(9)
C64 0.0526(14) 0.0334(11) 0.0410(12) -0.0020(9) 0.0022(10) 0.0049(10)
C65 0.0445(13) 0.0369(12) 0.0400(12) -0.0079(9) 0.0030(10) 0.0034(10)
C66 0.0736(18) 0.0386(13) 0.0384(12) 0.0034(10) -0.0071(12) 0.0027(12)
C67 0.068(2) 0.0647(19) 0.090(2) 0.0209(17) -0.0380(18) -0.0074(16)
C68 0.089(2) 0.0379(13) 0.0495(15) 0.0081(11) -0.0091(14) 0.0053(14)
C69 0.168(4) 0.0587(19) 0.0390(15) 0.0061(14) 0.0006(19) 0.030(2)
N10 0.0398(10) 0.0497(11) 0.0389(10) 0.0034(9) 0.0025(8) 0.0007(9)
C70 0.0312(17) 0.050(2) 0.046(2) 0.0100(16) 0.0032(14) -0.0058(15)
C71 0.0316(17) 0.052(2) 0.048(2) 0.0126(17) -0.0006(15) -0.0039(16)
C170 0.079(4) 0.060(4) 0.047(3) -0.006(3) -0.004(3) 0.033(3)
C171 0.080(4) 0.054(4) 0.052(4) 0.000(3) -0.002(3) 0.031(3)
C72 0.0493(13) 0.0470(13) 0.0397(12) 0.0058(10) 0.0054(10) 0.0050(11)
C73 0.042(2) 0.095(3) 0.050(2) 0.029(2) -0.0018(17) -0.017(2)
C74 0.035(2) 0.097(3) 0.054(2) 0.026(2) -0.0006(17) -0.016(2)
C173 0.058(4) 0.055(4) 0.034(3) 0.001(3) 0.000(3) 0.021(3)
C174 0.051(3) 0.045(3) 0.033(3) 0.000(2) -0.001(2) 0.018(3)
C75 0.0524(15) 0.0495(14) 0.0484(14) 0.0122(11) 0.0070(11) 0.0059(12)
C76 0.084(2) 0.0511(17) 0.095(3) 0.0143(17) -0.0154(19) -0.0005(16)
C77 0.0640(18) 0.075(2) 0.0530(16) 0.0084(15) -0.0006(13) -0.0066(15)
C78 0.0607(18) 0.121(3) 0.0543(17) 0.0330(19) 0.0101(14) 0.0131(19)

loop_
_atom_type_symbol
_atom_type_scat_dispersion_real
_atom_type_scat_dispersion_imag
_atom_type_scat_Cromer_Mann_a1
_atom_type_scat_Cromer_Mann_b1
_atom_type_scat_Cromer_Mann_a2
_atom_type_scat_Cromer_Mann_b2
_atom_type_scat_Cromer_Mann_a3
_atom_type_scat_Cromer_Mann_b3
_atom_type_scat_Cromer_Mann_a4
_atom_type_scat_Cromer_Mann_b4
_atom_type_scat_Cromer_Mann_c
_atom_type_scat_source
'C   ' 0.0033 0.0016 2.3100 20.8439 1.0200 10.2075 1.5886 0.5687 0.8650 51.6512 0.2156 International_Tables_Vol_IV_Table_2.2B
'H   ' 0.0000 0.0000 0.4930 10.5109 0.3229 26.1257 0.1402 3.1424 0.0408 57.7998 0.0030 International_Tables_Vol_IV_Table_2.2B
'Cl  ' 0.1484 0.1585 11.4604 0.0104 7.1964 1.1662 6.2556 18.5194 1.6455 47.7784 -9.5574 International_Tables_Vol_IV_Table_2.2B
'N   ' 0.0061 0.0033 12.2126 0.0057 3.1322 9.8933 2.0125 28.9975 1.1663 0.5826 -11.5290 International_Tables_Vol_IV_Table_2.2B
'Ti  ' 0.2776 0.4457 9.7595 7.8508 7.3558 0.5000 1.6991 35.6338 1.9021 116.1050 1.2807 International_Tables_Vol_IV_Table_2.2B

loop_
_geom_angle_atom_site_label_1
_geom_angle_atom_site_label_2
_geom_angle_atom_site_label_3
_geom_angle
_geom_angle_publ_flag
N5 Ti1 N4 169.51(7) yes
N5 Ti1 N3 84.38(6) yes
N4 Ti1 N3 85.15(6) yes
N5 Ti1 N1 95.97(8) yes
N4 Ti1 N1 94.51(8) yes
N3 Ti1 N1 178.56(8) yes
N5 Ti1 Cl2 88.23(5) yes
N4 Ti1 Cl2 89.75(5) yes
N3 Ti1 Cl2 82.17(5) yes
N1 Ti1 Cl2 99.23(6) yes
N5 Ti1 Cl1 89.53(5) yes
N4 Ti1 Cl1 89.60(5) yes
N3 Ti1 Cl1 81.92(5) yes
N1 Ti1 Cl1 96.68(6) yes
Cl2 Ti1 Cl1 164.07(3) yes
N2 N1 Ti1 179.54(15) yes
C7 N2 C1 122.82(17) yes
C7 N2 N1 118.69(17) yes
C1 N2 N1 118.49(17) yes
C6 C1 C2 119.7(2) yes
C6 C1 N2 120.5(2) yes
C2 C1 N2 119.9(2) yes
H21 C2 C3 119.904 no
H21 C2 C1 119.904 no
C3 C2 C1 120.2(2) yes
H31 C3 C4 119.736 no
H31 C3 C2 119.736 no
C4 C3 C2 120.5(2) yes
H41 C4 C5 120.165 no
H41 C4 C3 120.166 no
C5 C4 C3 119.7(2) yes
H51 C5 C6 119.439 no
H51 C5 C4 119.439 no
C6 C5 C4 121.1(3) yes
H61 C6 C5 120.598 no
H61 C6 C1 120.598 no
C5 C6 C1 118.8(3) yes
C12 C7 C8 119.4(2) yes
C12 C7 N2 120.60(19) yes
C8 C7 N2 119.97(19) yes
H81 C8 C9 120.107 no
H81 C8 C7 120.107 no
C9 C8 C7 119.8(2) yes
H91 C9 C10 119.661 no
H91 C9 C8 119.660 no
C10 C9 C8 120.7(2) yes
H101 C10 C11 120.248 no
H101 C10 C9 120.248 no
C11 C10 C9 119.5(2) yes
H111 C11 C12 119.881 no
H111 C11 C10 119.882 no
C12 C11 C10 120.2(2) yes
H121 C12 C11 119.834 no
H121 C12 C7 119.834 no
C11 C12 C7 120.3(2) yes
C17 N3 C13 115.6(2) yes
C17 N3 Ti1 123.48(15) yes
C13 N3 Ti1 120.60(15) yes
H131 C13 C14 117.992 no
H131 C13 N3 117.992 no
C14 C13 N3 124.0(2) yes
H141 C14 C15 119.708 no
H141 C14 C13 119.708 no
C15 C14 C13 120.6(2) yes
C18 C15 C16 124.0(2) yes
C18 C15 C14 120.2(2) yes
C16 C15 C14 115.8(2) yes
H161 C16 C17 119.885 no
H161 C16 C15 119.885 no
C17 C16 C15 120.2(2) yes
H171 C17 N3 118.181 no
H171 C17 C16 118.181 no
N3 C17 C16 123.6(2) yes
C21 C18 C20 108.9(2) yes
C21 C18 C19 109.3(2) yes
C20 C18 C19 108.5(2) yes
C21 C18 C15 110.5(2) yes
C20 C18 C15 107.7(2) yes
C19 C18 C15 111.8(2) yes
H193 C19 H192 109.476 no
H193 C19 H191 109.476 no
H192 C19 H191 109.476 no
H193 C19 C18 109.467 no
H192 C19 C18 109.466 no
H191 C19 C18 109.466 no
H203 C20 H202 109.476 no
H203 C20 H201 109.475 no
H202 C20 H201 109.476 no
H203 C20 C18 109.467 no
H202 C20 C18 109.467 no
H201 C20 C18 109.467 no
H213 C21 H212 109.476 no
H213 C21 H211 109.476 no
H212 C21 H211 109.476 no
H213 C21 C18 109.466 no
H212 C21 C18 109.466 no
H211 C21 C18 109.466 no
C26 N4 C22 116.41(19) yes
C26 N4 Ti1 124.21(15) yes
C22 N4 Ti1 119.38(14) yes
H221 C22 C23 118.410 no
H221 C22 N4 118.410 no
C23 C22 N4 123.2(2) yes
H231 C23 C24 119.786 no
H231 C23 C22 119.786 no
C24 C23 C22 120.4(2) yes
C27 C24 C25 123.8(4) yes
C27 C24 C23 119.3(4) yes
C25 C24 C23 116.1(2) yes
C127 C24 C25 120.1(4) yes
C127 C24 C23 123.5(4) yes
C25 C24 C23 116.1(2) yes
H251 C25 C26 119.881 no
H251 C25 C24 119.880 no
C26 C25 C24 120.2(2) yes
H261 C26 N4 118.262 no
H261 C26 C25 118.261 no
N4 C26 C25 123.5(2) yes
C30 C27 C29 110.0(8) yes
C30 C27 C28 108.9(10) yes
C29 C27 C28 106.4(8) yes
C30 C27 C24 107.5(8) yes
C29 C27 C24 112.5(7) yes
C28 C27 C24 111.5(7) yes
H283 C28 H282 109.474 no
H283 C28 H281 109.486 no
H282 C28 H281 109.477 no
H283 C28 C27 109.464 no
H282 C28 C27 109.458 no
H281 C28 C27 109.469 no
H293 C29 H292 109.476 no
H293 C29 H291 109.474 no
H292 C29 H291 109.478 no
H293 C29 C27 109.467 no
H292 C29 C27 109.466 no
H291 C29 C27 109.467 no
H303 C30 H302 109.474 no
H303 C30 H301 109.467 no
H302 C30 H301 109.474 no
H303 C30 C27 109.471 no
H302 C30 C27 109.472 no
H301 C30 C27 109.469 no
C130 C127 C129 107.4(6) yes
C130 C127 C128 109.4(7) yes
C129 C127 C128 110.0(7) yes
C130 C127 C24 113.4(6) yes
C129 C127 C24 110.7(5) yes
C128 C127 C24 105.9(5) yes
H1283 C128 H1282 109.474 no
H1283 C128 H1281 109.466 no
H1282 C128 H1281 109.473 no
H1283 C128 C127 109.470 no
H1282 C128 C127 109.477 no
H1281 C128 C127 109.468 no
H1293 C129 H1292 109.475 no
H1293 C129 H1291 109.473 no
H1292 C129 H1291 109.478 no
H1293 C129 C127 109.465 no
H1292 C129 C127 109.469 no
H1291 C129 C127 109.467 no
H1303 C130 H1302 109.470 no
H1303 C130 H1301 109.480 no
H1302 C130 H1301 109.475 no
H1303 C130 C127 109.467 no
H1302 C130 C127 109.465 no
H1301 C130 C127 109.471 no
C35 N5 C31 116.34(19) yes
C35 N5 Ti1 122.32(15) yes
C31 N5 Ti1 121.22(14) yes
H311 C31 C32 118.372 no
H311 C31 N5 118.372 no
C32 C31 N5 123.3(2) yes
H321 C32 C33 119.567 no
H321 C32 C31 119.568 no
C33 C32 C31 120.9(2) yes
C36 C33 C34 121.4(2) yes
C36 C33 C32 123.1(2) yes
C34 C33 C32 115.5(2) yes
H341 C34 C35 119.841 no
H341 C34 C33 119.841 no
C35 C34 C33 120.3(2) yes
H351 C35 N5 118.142 no
H351 C35 C34 118.141 no
N5 C35 C34 123.7(2) yes
C39 C36 C38 109.17(19) yes
C39 C36 C37 109.1(2) yes
C38 C36 C37 108.5(2) yes
C39 C36 C33 110.14(19) yes
C38 C36 C33 111.95(19) yes
C37 C36 C33 107.87(18) yes
H373 C37 H372 109.476 no
H373 C37 H371 109.476 no
H372 C37 H371 109.476 no
H373 C37 C36 109.467 no
H372 C37 C36 109.466 no
H371 C37 C36 109.467 no
H383 C38 H382 109.476 no
H383 C38 H381 109.476 no
H382 C38 H381 109.476 no
H383 C38 C36 109.467 no
H382 C38 C36 109.467 no
H381 C38 C36 109.467 no
H393 C39 H392 109.476 no
H393 C39 H391 109.476 no
H392 C39 H391 109.476 no
H393 C39 C36 109.467 no
H392 C39 C36 109.467 no
H391 C39 C36 109.467 no
N10 Ti2 N9 172.69(7) yes
N10 Ti2 N8 85.30(8) yes
N9 Ti2 N8 87.62(7) yes
N10 Ti2 N6 93.41(8) yes
N9 Ti2 N6 93.71(8) yes
N8 Ti2 N6 178.20(8) yes
N10 Ti2 Cl4 88.94(6) yes
N9 Ti2 Cl4 88.40(5) yes
N8 Ti2 Cl4 83.01(5) yes
N6 Ti2 Cl4 98.23(6) yes
N10 Ti2 Cl3 88.86(6) yes
N9 Ti2 Cl3 91.76(5) yes
N8 Ti2 Cl3 80.43(5) yes
N6 Ti2 Cl3 98.30(6) yes
Cl4 Ti2 Cl3 163.43(3) yes
N7 N6 Ti2 178.38(16) yes
C46 N7 C40 123.45(18) yes
C46 N7 N6 118.54(18) yes
C40 N7 N6 117.77(18) yes
C45 C40 C41 119.7(2) yes
C45 C40 N7 121.0(2) yes
C41 C40 N7 119.3(2) yes
H411 C41 C42 120.099 no
H411 C41 C40 120.099 no
C42 C41 C40 119.8(2) yes
H421 C42 C43 119.844 no
H421 C42 C41 119.844 no
C43 C42 C41 120.3(3) yes
H431 C43 C44 120.071 no
H431 C43 C42 120.070 no
C44 C43 C42 119.9(2) yes
H441 C44 C45 119.759 no
H441 C44 C43 119.758 no
C45 C44 C43 120.5(3) yes
H451 C45 C44 120.069 no
H451 C45 C40 120.070 no
C44 C45 C40 119.9(3) yes
C51 C46 C47 119.0(2) yes
C51 C46 N7 120.9(2) yes
C47 C46 N7 120.01(19) yes
H471 C47 C48 119.917 no
H471 C47 C46 119.917 no
C48 C47 C46 120.2(2) yes
H481 C48 C49 119.492 no
H481 C48 C47 119.492 no
C49 C48 C47 121.0(3) yes
H491 C49 C50 120.611 no
H491 C49 C48 120.610 no
C50 C49 C48 118.8(2) yes
H501 C50 C51 119.424 no
H501 C50 C49 119.424 no
C51 C50 C49 121.2(2) yes
H511 C51 C50 120.109 no
H511 C51 C46 120.109 no
C50 C51 C46 119.8(3) yes
C56 N8 C52 110.0(3) yes
C56 N8 Ti2 125.5(2) yes
C52 N8 Ti2 123.42(19) yes
C156 N8 C152 120.4(4) yes
C156 N8 Ti2 122.5(3) yes
C152 N8 Ti2 113.6(2) yes
H521 C52 C53 117.488 no
H521 C52 N8 117.488 no
C53 C52 N8 125.0(3) yes
H531 C53 C54 121.588 no
H531 C53 C52 121.588 no
C54 C53 C52 116.8(3) yes
H1521 C152 C153 121.575 no
H1521 C152 N8 121.576 no
C153 C152 N8 116.8(4) yes
H1531 C153 C54 119.365 no
H1531 C153 C152 119.366 no
C54 C153 C152 121.3(4) yes
C57 C54 C55 122.6(3) yes
C57 C54 C53 116.8(3) yes
C55 C54 C53 118.8(3) yes
C57 C54 C155 129.1(3) yes
C57 C54 C153 122.2(3) yes
C155 C54 C153 107.5(4) yes
H551 C55 C56 120.255 no
H551 C55 C54 120.254 no
C56 C55 C54 119.5(4) yes
H561 C56 N8 116.760 no
H561 C56 C55 116.760 no
N8 C56 C55 126.5(4) yes
H1551 C155 C156 116.469 no
H1551 C155 C54 116.469 no
C156 C155 C54 127.1(5) yes
H1561 C156 N8 119.063 no
H1561 C156 C155 119.063 no
N8 C156 C155 121.9(5) yes
C60 C57 C59 108.6(2) yes
C60 C57 C58 109.4(2) yes
C59 C57 C58 109.1(2) yes
C60 C57 C54 110.9(2) yes
C59 C57 C54 109.1(2) yes
C58 C57 C54 109.6(2) yes
H583 C58 H582 109.477 no
H583 C58 H581 109.475 no
H582 C58 H581 109.476 no
H583 C58 C57 109.466 no
H582 C58 C57 109.467 no
H581 C58 C57 109.466 no
H593 C59 H592 109.476 no
H593 C59 H591 109.476 no
H592 C59 H591 109.475 no
H593 C59 C57 109.467 no
H592 C59 C57 109.467 no
H591 C59 C57 109.467 no
H603 C60 H602 109.476 no
H603 C60 H601 109.476 no
H602 C60 H601 109.476 no
H603 C60 C57 109.466 no
H602 C60 C57 109.467 no
H601 C60 C57 109.467 no
C65 N9 C61 116.22(19) yes
C65 N9 Ti2 124.50(15) yes
C61 N9 Ti2 119.28(14) yes
H611 C61 C62 118.298 no
H611 C61 N9 118.298 no
C62 C61 N9 123.4(2) yes
H621 C62 C63 119.711 no
H621 C62 C61 119.712 no
C63 C62 C61 120.6(2) yes
C66 C63 C64 122.7(2) yes
C66 C63 C62 121.7(2) yes
C64 C63 C62 115.5(2) yes
H641 C64 C65 119.610 no
H641 C64 C63 119.609 no
C65 C64 C63 120.8(2) yes
H651 C65 N9 118.293 no
H651 C65 C64 118.293 no
N9 C65 C64 123.4(2) yes
C69 C66 C68 108.3(2) yes
C69 C66 C67 109.4(3) yes
C68 C66 C67 109.0(3) yes
C69 C66 C63 111.3(2) yes
C68 C66 C63 111.8(2) yes
C67 C66 C63 107.0(2) yes
H673 C67 H672 109.477 no
H673 C67 H671 109.476 no
H672 C67 H671 109.476 no
H673 C67 C66 109.467 no
H672 C67 C66 109.466 no
H671 C67 C66 109.466 no
H683 C68 H682 109.476 no
H683 C68 H681 109.476 no
H682 C68 H681 109.476 no
H683 C68 C66 109.467 no
H682 C68 C66 109.466 no
H681 C68 C66 109.467 no
H693 C69 H692 109.471 no
H693 C69 H691 109.473 no
H692 C69 H691 109.480 no
H693 C69 C66 109.464 no
H692 C69 C66 109.469 no
H691 C69 C66 109.471 no
C74 N10 C70 114.0(3) yes
C74 N10 Ti2 126.2(2) yes
C70 N10 Ti2 119.54(19) yes
C174 N10 C170 120.0(4) yes
C174 N10 Ti2 122.6(3) yes
C170 N10 Ti2 116.3(3) yes
H701 C70 C71 118.376 no
H701 C70 N10 118.376 no
C71 C70 N10 123.2(3) yes
H711 C71 C72 121.130 no
H711 C71 C70 121.130 no
C72 C71 C70 117.7(3) yes
H1701 C170 C171 119.485 no
H1701 C170 N10 119.486 no
C171 C170 N10 121.0(6) yes
H1711 C171 C72 118.792 no
H1711 C171 C170 118.793 no
C72 C171 C170 122.4(6) yes
C75 C72 C73 121.9(3) yes
C75 C72 C71 119.8(2) yes
C73 C72 C71 118.3(3) yes
C75 C72 C173 123.3(3) yes
C75 C72 C171 124.7(3) yes
C173 C72 C171 110.7(4) yes
H731 C73 C74 119.294 no
H731 C73 C72 119.294 no
C74 C73 C72 121.4(4) yes
H741 C74 N10 117.389 no
H741 C74 C73 117.390 no
N10 C74 C73 125.2(4) yes
H1731 C173 C174 119.043 no
H1731 C173 C72 119.043 no
C174 C173 C72 121.9(5) yes
H1741 C174 N10 119.388 no
H1741 C174 C173 119.388 no
N10 C174 C173 121.2(5) yes
C78 C75 C77 107.8(3) yes
C78 C75 C76 111.2(3) yes
C77 C75 C76 108.5(3) yes
C78 C75 C72 109.2(2) yes
C77 C75 C72 111.0(2) yes
C76 C75 C72 109.2(2) yes
H763 C76 H762 109.475 no
H763 C76 H761 109.475 no
H762 C76 H761 109.476 no
H763 C76 C75 109.467 no
H762 C76 C75 109.467 no
H761 C76 C75 109.468 no
H773 C77 H772 109.477 no
H773 C77 H771 109.476 no
H772 C77 H771 109.476 no
H773 C77 C75 109.466 no
H772 C77 C75 109.466 no
H771 C77 C75 109.466 no
H783 C78 H782 109.476 no
H783 C78 H781 109.477 no
H782 C78 H781 109.475 no
H783 C78 C75 109.467 no
H782 C78 C75 109.466 no
H781 C78 C75 109.466 no

loop_
_geom_bond_atom_site_label_1
_geom_bond_atom_site_label_2
_geom_bond_distance
_geom_bond_publ_flag
Ti1 N5 2.2274(18) yes
Ti1 N4 2.2417(18) yes
Ti1 N3 2.3942(19) yes
Ti1 N1 1.7240(18) yes
Ti1 Cl2 2.4224(7) yes
Ti1 Cl1 2.4079(7) yes
N1 N2 1.351(2) yes
N2 C7 1.430(3) yes
N2 C1 1.414(3) yes
C1 C6 1.396(3) yes
C1 C2 1.392(3) yes
C2 H21 1.000 no
C2 C3 1.383(3) yes
C3 H31 1.000 no
C3 C4 1.372(4) yes
C4 H41 1.000 no
C4 C5 1.379(5) yes
C5 H51 1.000 no
C5 C6 1.394(4) yes
C6 H61 1.000 no
C7 C12 1.391(3) yes
C7 C8 1.385(3) yes
C8 H81 1.000 no
C8 C9 1.395(3) yes
C9 H91 1.000 no
C9 C10 1.378(4) yes
C10 H101 1.000 no
C10 C11 1.383(4) yes
C11 H111 1.000 no
C11 C12 1.387(4) yes
C12 H121 1.000 no
N3 C17 1.340(3) yes
N3 C13 1.345(3) yes
C13 H131 1.000 no
C13 C14 1.380(3) yes
C14 H141 1.000 no
C14 C15 1.384(3) yes
C15 C18 1.529(3) yes
C15 C16 1.395(3) yes
C16 H161 1.000 no
C16 C17 1.391(3) yes
C17 H171 1.000 no
C18 C21 1.522(4) yes
C18 C20 1.541(4) yes
C18 C19 1.525(4) yes
C19 H193 1.000 no
C19 H192 1.000 no
C19 H191 1.000 no
C20 H203 1.000 no
C20 H202 1.000 no
C20 H201 1.000 no
C21 H213 1.000 no
C21 H212 1.000 no
C21 H211 1.000 no
N4 C26 1.336(3) yes
N4 C22 1.339(3) yes
C22 H221 1.000 no
C22 C23 1.387(3) yes
C23 H231 1.000 no
C23 C24 1.381(3) yes
C24 C27 1.549(10) yes
C24 C25 1.386(3) yes
C24 C127 1.537(8) yes
C24 C25 1.386(3) yes
C25 H251 1.000 no
C25 C26 1.384(4) yes
C26 H261 1.000 no
C27 C30 1.503(14) yes
C27 C29 1.538(11) yes
C27 C28 1.538(12) yes
C28 H283 1.000 no
C28 H282 1.000 no
C28 H281 1.000 no
C29 H293 1.000 no
C29 H292 1.000 no
C29 H291 1.000 no
C30 H303 1.000 no
C30 H302 1.000 no
C30 H301 1.000 no
C127 C130 1.528(9) yes
C127 C129 1.528(9) yes
C127 C128 1.517(9) yes
C128 H1283 1.000 no
C128 H1282 1.000 no
C128 H1281 1.000 no
C129 H1293 1.000 no
C129 H1292 1.000 no
C129 H1291 1.000 no
C130 H1303 1.000 no
C130 H1302 1.000 no
C130 H1301 1.000 no
N5 C35 1.341(3) yes
N5 C31 1.334(3) yes
C31 H311 1.000 no
C31 C32 1.385(3) yes
C32 H321 1.000 no
C32 C33 1.384(3) yes
C33 C36 1.528(3) yes
C33 C34 1.397(3) yes
C34 H341 1.000 no
C34 C35 1.377(3) yes
C35 H351 1.000 no
C36 C39 1.533(3) yes
C36 C38 1.534(4) yes
C36 C37 1.536(3) yes
C37 H373 1.000 no
C37 H372 1.000 no
C37 H371 1.000 no
C38 H383 1.000 no
C38 H382 1.000 no
C38 H381 1.000 no
C39 H393 1.000 no
C39 H392 1.000 no
C39 H391 1.000 no
Ti2 N10 2.211(2) yes
Ti2 N9 2.2314(19) yes
Ti2 N8 2.483(2) yes
Ti2 N6 1.7216(17) yes
Ti2 Cl4 2.3967(6) yes
Ti2 Cl3 2.4132(7) yes
N6 N7 1.353(2) yes
N7 C46 1.417(3) yes
N7 C40 1.423(3) yes
C40 C45 1.391(3) yes
C40 C41 1.391(3) yes
C41 H411 1.000 no
C41 C42 1.387(4) yes
C42 H421 1.000 no
C42 C43 1.388(4) yes
C43 H431 1.000 no
C43 C44 1.373(4) yes
C44 H441 1.000 no
C44 C45 1.389(4) yes
C45 H451 1.000 no
C46 C51 1.393(3) yes
C46 C47 1.391(3) yes
C47 H471 1.000 no
C47 C48 1.389(3) yes
C48 H481 1.000 no
C48 C49 1.376(4) yes
C49 H491 1.000 no
C49 C50 1.385(4) yes
C50 H501 1.000 no
C50 C51 1.389(4) yes
C51 H511 1.000 no
N8 C56 1.334(5) yes
N8 C52 1.429(5) yes
N8 C156 1.203(7) yes
N8 C152 1.404(6) yes
C52 H521 1.000 no
C52 C53 1.391(5) yes
C53 H531 1.000 no
C53 C54 1.387(4) yes
C152 H1521 1.000 no
C152 C153 1.400(7) yes
C153 H1531 1.000 no
C153 C54 1.545(6) yes
C54 C57 1.530(3) yes
C54 C55 1.331(5) yes
C54 C57 1.530(3) yes
C54 C155 1.351(6) yes
C55 H551 1.000 no
C55 C56 1.388(6) yes
C56 H561 1.000 no
C155 H1551 1.000 no
C155 C156 1.385(8) yes
C156 H1561 1.000 no
C57 C60 1.534(3) yes
C57 C59 1.535(4) yes
C57 C58 1.531(4) yes
C58 H583 1.000 no
C58 H582 1.000 no
C58 H581 1.000 no
C59 H593 1.000 no
C59 H592 1.000 no
C59 H591 1.000 no
C60 H603 1.000 no
C60 H602 1.000 no
C60 H601 1.000 no
N9 C65 1.338(3) yes
N9 C61 1.350(3) yes
C61 H611 1.000 no
C61 C62 1.378(3) yes
C62 H621 1.000 no
C62 C63 1.395(3) yes
C63 C66 1.530(3) yes
C63 C64 1.392(3) yes
C64 H641 1.000 no
C64 C65 1.381(3) yes
C65 H651 1.000 no
C66 C69 1.523(4) yes
C66 C68 1.526(4) yes
C66 C67 1.542(5) yes
C67 H673 1.000 no
C67 H672 1.000 no
C67 H671 1.000 no
C68 H683 1.000 no
C68 H682 1.000 no
C68 H681 1.000 no
C69 H693 1.000 no
C69 H692 1.000 no
C69 H691 1.000 no
N10 C74 1.330(5) yes
N10 C70 1.387(4) yes
N10 C174 1.306(6) yes
N10 C170 1.303(7) yes
C70 H701 1.000 no
C70 C71 1.386(5) yes
C71 H711 1.000 no
C71 C72 1.441(4) yes
C170 H1701 1.000 no
C170 C171 1.376(9) yes
C171 H1711 1.000 no
C171 C72 1.436(7) yes
C72 C75 1.529(3) yes
C72 C73 1.285(5) yes
C72 C75 1.529(3) yes
C72 C173 1.407(7) yes
C73 H731 1.000 no
C73 C74 1.383(6) yes
C74 H741 1.000 no
C173 H1731 1.000 no
C173 C174 1.397(8) yes
C174 H1741 1.000 no
C75 C78 1.539(4) yes
C75 C77 1.523(4) yes
C75 C76 1.525(4) yes
C76 H763 1.000 no
C76 H762 1.000 no
C76 H761 1.000 no
C77 H773 1.000 no
C77 H772 1.000 no
C77 H771 1.000 no
C78 H783 1.000 no
C78 H782 1.000 no
C78 H781 1.000 no
